data_8106041
loop_
_publ_author_name
'Hui, Guo'
'Xin-Hong, Chang'
'Hao-Yue, Qin'

_publ_section_title
;
 Crystal structure of catena-poly[diaqua-(\m2-5-methylisophthalato-\k2
 O:O&#x2032;)(\m2-1,4-bis((1H-1,2,4-triazol-1-yl)methyl)benzene-\k2
 N:N&#x2032;)], NiC21H22O6N6
;
_journal_issue 1
_journal_name_full 'Zeitschrift f\"ur Kristallographie - New Crystal Structures'
_journal_page_first 55
_journal_page_last 56
_journal_paper_doi 10.1515/ncrs-2017-0136
_journal_volume 233
_journal_year 2018
_chemical_formula_sum 'C21 H22 N6 Ni O6'
_chemical_formula_weight 513.16
_space_group_IT_number 62
_space_group_name_Hall '-P 2ac 2n'
_space_group_name_H-M_alt 'P n m a'
_symmetry_cell_setting orthorhombic
_symmetry_space_group_name_H-M 'P n m a'
_atom_sites_solution_hydrogens geom
_atom_sites_solution_primary direct
_atom_sites_solution_secondary difmap
_cell_angle_alpha 90.00
_cell_angle_beta 90.00
_cell_angle_gamma 90.00
_cell_formula_units_Z 4
_cell_length_a 18.214(3)
_cell_length_b 20.934(3)
_cell_length_c 5.5296(8)
_cell_measurement_reflns_used 5620
_cell_measurement_temperature 296(2)
_cell_measurement_theta_max 28.14
_cell_measurement_theta_min 2.44
_cell_volume 2108.4(6)
_computing_cell_refinement 'Bruker SMART'
_computing_data_collection 'Bruker SMART'
_computing_data_reduction 'Bruker SAINT'
_computing_molecular_graphics 'Bruker SHELXTL'
_computing_publication_material 'Bruker SHELXTL'
_computing_structure_refinement 'SHELXL-97 (Sheldrick, 1997)'
_computing_structure_solution 'SHELXS-97 (Sheldrick, 1990)'
_diffrn_ambient_temperature 296(2)
_diffrn_measured_fraction_theta_full 0.999
_diffrn_measured_fraction_theta_max 0.999
_diffrn_measurement_device_type 'CCD area detector'
_diffrn_measurement_method 'phi and omega scans'
_diffrn_radiation_monochromator graphite
_diffrn_radiation_source 'fine-focus sealed tube'
_diffrn_radiation_type MoK\a
_diffrn_radiation_wavelength 0.71073
_diffrn_reflns_av_R_equivalents 0.0236
_diffrn_reflns_av_sigmaI/netI 0.0137
_diffrn_reflns_limit_h_max 21
_diffrn_reflns_limit_h_min -22
_diffrn_reflns_limit_k_max 25
_diffrn_reflns_limit_k_min -24
_diffrn_reflns_limit_l_max 6
_diffrn_reflns_limit_l_min -6
_diffrn_reflns_number 14935
_diffrn_reflns_theta_full 25.49
_diffrn_reflns_theta_max 25.49
_diffrn_reflns_theta_min 2.44
_exptl_absorpt_coefficient_mu 0.975
_exptl_absorpt_correction_T_max 0.8215
_exptl_absorpt_correction_T_min 0.7083
_exptl_absorpt_correction_type none
_exptl_crystal_colour green
_exptl_crystal_density_diffrn 1.617
_exptl_crystal_description block
_exptl_crystal_F_000 1064
_exptl_crystal_size_max 0.38
_exptl_crystal_size_mid 0.21
_exptl_crystal_size_min 0.21
_refine_diff_density_max 0.291
_refine_diff_density_min -0.391
_refine_diff_density_rms 0.049
_refine_ls_extinction_method none
_refine_ls_goodness_of_fit_ref 1.059
_refine_ls_hydrogen_treatment mixed
_refine_ls_matrix_type full
_refine_ls_number_parameters 161
_refine_ls_number_reflns 2016
_refine_ls_number_restraints 0
_refine_ls_restrained_S_all 1.059
_refine_ls_R_factor_all 0.0330
_refine_ls_R_factor_gt 0.0279
_refine_ls_shift/su_max 0.000
_refine_ls_shift/su_mean 0.000
_refine_ls_structure_factor_coef Fsqd
_refine_ls_weighting_details 'calc w=1/[\s^2^(Fo^2^)+(0.0411P)^2^+1.4150P] where P=(Fo^2^+2Fc^2^)/3'
_refine_ls_weighting_scheme calc
_refine_ls_wR_factor_gt 0.0763
_refine_ls_wR_factor_ref 0.0798
_reflns_number_gt 1750
_reflns_number_total 2016
_reflns_threshold_expression >2sigma(I)
_cod_data_source_file suppl_ncrs-2017-0136_suppl.cif
_cod_data_source_block a
_cod_depositor_comments
;
The following automatic conversions were performed:

data item '_symmetry_cell_setting' value 'Orthorhombic' was changed
to 'orthorhombic' in accordance with the built-in table derived from
the CIF Core dictionary named 'cif_core.dic' version 2.4.5 last
updated on 2014-11-21.

Automatic conversion script
Id: cif_fix_values 8738 2021-04-28 16:35:53Z antanas 
;
_cod_original_cell_volume 2108.3(5)
_cod_original_sg_symbol_H-M Pnma
_cod_database_code 8106041

loop_
_symmetry_equiv_pos_as_xyz
'x, y, z'
'-x+1/2, -y, z+1/2'
'-x, y+1/2, -z'
'x+1/2, -y+1/2, -z+1/2'
'-x, -y, -z'
'x-1/2, y, -z-1/2'
'x, -y-1/2, z'
'-x-1/2, y-1/2, z-1/2'

loop_
_atom_site_label
_atom_site_type_symbol
_atom_site_fract_x
_atom_site_fract_y
_atom_site_fract_z
_atom_site_U_iso_or_equiv
_atom_site_adp_type
_atom_site_occupancy
_atom_site_symmetry_multiplicity
_atom_site_calc_flag
_atom_site_refinement_flags
_atom_site_disorder_assembly
_atom_site_disorder_group
Ni1 Ni 0.5000 0.5000 0.0000 0.02170(13) Uani 1 2 d S . .
O1 O 0.51536(7) 0.42087(6) 0.2310(2) 0.0267(3) Uani 1 1 d . . .
O2 O 0.58992(9) 0.36555(7) -0.0104(3) 0.0400(4) Uani 1 1 d . . .
O3 O 0.55316(7) 0.45801(6) -0.2950(2) 0.0290(3) Uani 1 1 d . . .
H1W H 0.5750 0.4242 -0.2495 0.044 Uiso 1 1 d R . .
H2W H 0.5355 0.4433 -0.4260 0.044 Uiso 1 1 d R . .
N1 N 0.60169(9) 0.53985(7) 0.0851(3) 0.0286(4) Uani 1 1 d . . .
N2 N 0.70975(9) 0.58146(8) 0.0296(3) 0.0324(4) Uani 1 1 d . . .
N3 N 0.70954(12) 0.56076(11) 0.2617(4) 0.0561(6) Uani 1 1 d . . .
C1 C 0.54553(10) 0.36883(8) 0.1602(3) 0.0238(4) Uani 1 1 d . . .
C2 C 0.52393(10) 0.30777(8) 0.2858(3) 0.0227(4) Uani 1 1 d . . .
C3 C 0.47582(11) 0.30713(9) 0.4818(3) 0.0257(4) Uani 1 1 d . . .
H3 H 0.4596 0.3457 0.5459 0.031 Uiso 1 1 calc R . .
C4 C 0.45140(14) 0.2500 0.5843(5) 0.0255(6) Uani 1 2 d S . .
C5 C 0.54880(14) 0.2500 0.1915(5) 0.0230(5) Uani 1 2 d S . .
H5 H 0.5823 0.2500 0.0646 0.028 Uiso 1 2 calc SR . .
C6 C 0.39868(17) 0.2500 0.7936(5) 0.0356(7) Uani 1 2 d S . .
H6A H 0.3530 0.2313 0.7439 0.053 Uiso 0.50 1 calc PR . .
H6B H 0.3903 0.2931 0.8459 0.053 Uiso 0.50 1 calc PR . .
H6C H 0.4190 0.2256 0.9244 0.053 Uiso 0.50 1 calc PR . .
C7 C 0.64366(13) 0.53611(11) 0.2842(4) 0.0440(6) Uani 1 1 d . . .
H7 H 0.6273 0.5175 0.4270 0.053 Uiso 1 1 calc R . .
C8 C 0.64575(11) 0.56899(10) -0.0696(4) 0.0353(5) Uani 1 1 d . . .
H8 H 0.6331 0.5793 -0.2278 0.042 Uiso 1 1 calc R . .
C9 C 0.77469(11) 0.61147(10) -0.0814(5) 0.0417(5) Uani 1 1 d . . .
H9A H 0.7786 0.5973 -0.2480 0.050 Uiso 1 1 calc R . .
H9B H 0.8183 0.5971 0.0033 0.050 Uiso 1 1 calc R . .
C10 C 0.80520(11) 0.71691(10) 0.1105(4) 0.0346(5) Uani 1 1 d . . .
H10 H 0.8275 0.6948 0.2366 0.041 Uiso 1 1 calc R . .
C11 C 0.77225(10) 0.68356(9) -0.0763(4) 0.0298(4) Uani 1 1 d . . .
C12 C 0.73885(12) 0.71693(11) -0.2611(4) 0.0384(5) Uani 1 1 d . . .
H12 H 0.7162 0.6949 -0.3865 0.046 Uiso 1 1 calc R . .

loop_
_atom_site_aniso_label
_atom_site_aniso_U_11
_atom_site_aniso_U_22
_atom_site_aniso_U_33
_atom_site_aniso_U_23
_atom_site_aniso_U_13
_atom_site_aniso_U_12
Ni1 0.0277(2) 0.01516(19) 0.0222(2) -0.00018(12) 0.00321(13) -0.00149(12)
O1 0.0384(8) 0.0158(6) 0.0260(7) 0.0014(5) 0.0026(6) 0.0022(5)
O2 0.0514(9) 0.0249(8) 0.0437(9) 0.0092(6) 0.0212(7) 0.0098(7)
O3 0.0405(8) 0.0216(6) 0.0250(7) -0.0016(5) 0.0047(6) 0.0033(6)
N1 0.0329(9) 0.0236(8) 0.0292(8) 0.0004(7) 0.0012(7) -0.0038(7)
N2 0.0311(9) 0.0259(9) 0.0401(10) 0.0025(7) -0.0001(7) -0.0041(7)
N3 0.0532(13) 0.0636(14) 0.0516(12) 0.0217(11) -0.0187(10) -0.0208(11)
C1 0.0282(9) 0.0175(9) 0.0257(9) 0.0003(7) -0.0022(8) 0.0007(7)
C2 0.0250(9) 0.0170(9) 0.0260(9) 0.0001(7) -0.0029(8) -0.0002(7)
C3 0.0286(9) 0.0184(9) 0.0301(10) -0.0033(7) -0.0003(8) 0.0026(8)
C4 0.0235(13) 0.0273(13) 0.0257(13) 0.000 -0.0003(11) 0.000
C5 0.0263(13) 0.0188(12) 0.0240(13) 0.000 0.0008(11) 0.000
C6 0.0358(16) 0.0378(16) 0.0331(16) 0.000 0.0088(13) 0.000
C7 0.0508(14) 0.0459(13) 0.0354(12) 0.0113(10) -0.0050(10) -0.0159(11)
C8 0.0371(12) 0.0399(12) 0.0289(10) 0.0022(9) -0.0001(9) -0.0113(9)
C9 0.0274(10) 0.0299(11) 0.0678(15) -0.0013(11) 0.0095(11) -0.0017(9)
C10 0.0295(10) 0.0367(11) 0.0375(12) 0.0064(10) -0.0058(9) 0.0013(9)
C11 0.0210(9) 0.0272(10) 0.0413(11) -0.0009(9) 0.0062(8) -0.0018(8)
C12 0.0403(12) 0.0393(12) 0.0356(12) -0.0066(9) -0.0068(9) -0.0046(9)

loop_
_atom_type_symbol
_atom_type_description
_atom_type_scat_dispersion_real
_atom_type_scat_dispersion_imag
_atom_type_scat_source
C C 0.0033 0.0016 'International Tables Vol C Tables 4.2.6.8 and 6.1.1.4'
H H 0.0000 0.0000 'International Tables Vol C Tables 4.2.6.8 and 6.1.1.4'
N N 0.0061 0.0033 'International Tables Vol C Tables 4.2.6.8 and 6.1.1.4'
O O 0.0106 0.0060 'International Tables Vol C Tables 4.2.6.8 and 6.1.1.4'
Ni Ni 0.3393 1.1124 'International Tables Vol C Tables 4.2.6.8 and 6.1.1.4'

loop_
_geom_angle_atom_site_label_1
_geom_angle_atom_site_label_2
_geom_angle_atom_site_label_3
_geom_angle
_geom_angle_site_symmetry_1
_geom_angle_site_symmetry_3
N1 Ni1 N1 179.999(1) 5_665 .
N1 Ni1 O3 86.16(6) 5_665 5_665
N1 Ni1 O3 93.84(6) . 5_665
N1 Ni1 O3 93.84(6) 5_665 .
N1 Ni1 O3 86.16(6) . .
O3 Ni1 O3 180.0 5_665 .
N1 Ni1 O1 93.42(6) 5_665 5_665
N1 Ni1 O1 86.58(6) . 5_665
O3 Ni1 O1 94.64(5) 5_665 5_665
O3 Ni1 O1 85.36(5) . 5_665
N1 Ni1 O1 86.58(6) 5_665 .
N1 Ni1 O1 93.42(6) . .
O3 Ni1 O1 85.36(5) 5_665 .
O3 Ni1 O1 94.63(5) . .
O1 Ni1 O1 180.0 5_665 .
C1 O1 Ni1 122.64(12) . .
Ni1 O3 H1W 109.6 . .
Ni1 O3 H2W 129.9 . .
H1W O3 H2W 97.4 . .
C8 N1 C7 102.23(17) . .
C8 N1 Ni1 125.29(14) . .
C7 N1 Ni1 131.88(14) . .
C8 N2 N3 109.22(18) . .
C8 N2 C9 128.52(19) . .
N3 N2 C9 122.24(19) . .
C7 N3 N2 102.60(19) . .
O2 C1 O1 123.85(16) . .
O2 C1 C2 118.19(16) . .
O1 C1 C2 117.92(16) . .
C5 C2 C3 119.16(17) . .
C5 C2 C1 118.62(17) . .
C3 C2 C1 122.06(16) . .
C2 C3 C4 121.60(18) . .
C2 C3 H3 119.2 . .
C4 C3 H3 119.2 . .
C3 C4 C3 117.9(2) . 7_565
C3 C4 C6 121.04(12) . .
C3 C4 C6 121.04(12) 7_565 .
C2 C5 C2 120.5(2) . 7_565
C2 C5 H5 119.7 . .
C2 C5 H5 119.7 7_565 .
C4 C6 H6A 109.5 . .
C4 C6 H6B 109.5 . .
H6A C6 H6B 109.5 . .
C4 C6 H6C 109.5 . .
H6A C6 H6C 109.5 . .
H6B C6 H6C 109.5 . .
N3 C7 N1 114.8(2) . .
N3 C7 H7 122.6 . .
N1 C7 H7 122.6 . .
N2 C8 N1 111.10(19) . .
N2 C8 H8 124.5 . .
N1 C8 H8 124.5 . .
N2 C9 C11 113.25(17) . .
N2 C9 H9A 108.9 . .
C11 C9 H9A 108.9 . .
N2 C9 H9B 108.9 . .
C11 C9 H9B 108.9 . .
H9A C9 H9B 107.7 . .
C11 C10 C10 120.30(12) . 7_575
C11 C10 H10 119.9 . .
C10 C10 H10 119.9 7_575 .
C12 C11 C10 119.26(18) . .
C12 C11 C9 120.4(2) . .
C10 C11 C9 120.4(2) . .
C11 C12 C12 120.44(12) . 7_575
C11 C12 H12 119.8 . .
C12 C12 H12 119.8 7_575 .

loop_
_geom_bond_atom_site_label_1
_geom_bond_atom_site_label_2
_geom_bond_distance
_geom_bond_site_symmetry_2
Ni1 N1 2.0851(16) 5_665
Ni1 N1 2.0852(16) .
Ni1 O3 2.0910(13) 5_665
Ni1 O3 2.0910(13) .
Ni1 O1 2.1102(12) 5_665
Ni1 O1 2.1103(12) .
O1 C1 1.281(2) .
O2 C1 1.244(2) .
O3 H1W 0.8500 .
O3 H2W 0.8500 .
N1 C8 1.322(3) .
N1 C7 1.342(3) .
N2 C8 1.315(3) .
N2 N3 1.355(3) .
N2 C9 1.473(3) .
N3 C7 1.312(3) .
C1 C2 1.507(2) .
C2 C5 1.393(2) .
C2 C3 1.394(3) .
C3 C4 1.396(2) .
C3 H3 0.9300 .
C4 C3 1.396(2) 7_565
C4 C6 1.504(4) .
C5 C2 1.393(2) 7_565
C5 H5 0.9300 .
C6 H6A 0.9600 .
C6 H6B 0.9600 .
C6 H6C 0.9600 .
C7 H7 0.9300 .
C8 H8 0.9300 .
C9 C11 1.510(3) .
C9 H9A 0.9700 .
C9 H9B 0.9700 .
C10 C11 1.384(3) .
C10 C10 1.385(4) 7_575
C10 H10 0.9300 .
C11 C12 1.379(3) .
C12 C12 1.385(4) 7_575
C12 H12 0.9300 .

loop_
_geom_hbond_atom_site_label_D
_geom_hbond_atom_site_label_H
_geom_hbond_atom_site_label_A
_geom_hbond_distance_DH
_geom_hbond_distance_HA
_geom_hbond_distance_DA
_geom_hbond_angle_DHA
_geom_hbond_site_symmetry_A
O3 H1W O2 0.85 1.82 2.5829(19) 147.6 .
O3 H2W O1 0.85 1.99 2.8193(19) 165.5 1_554

loop_
_geom_torsion_atom_site_label_1
_geom_torsion_atom_site_label_2
_geom_torsion_atom_site_label_3
_geom_torsion_atom_site_label_4
_geom_torsion
_geom_torsion_site_symmetry_1
_geom_torsion_site_symmetry_2
_geom_torsion_site_symmetry_3
_geom_torsion_site_symmetry_4
N1 Ni1 O1 C1 90.28(14) 5_665 . . .
N1 Ni1 O1 C1 -89.72(14) . . . .
O3 Ni1 O1 C1 176.69(14) 5_665 . . .
O3 Ni1 O1 C1 -3.31(14) . . . .
O1 Ni1 O1 C1 57(12) 5_665 . . .
N1 Ni1 N1 C8 -56(6) 5_665 . . .
O3 Ni1 N1 C8 -132.78(17) 5_665 . . .
O3 Ni1 N1 C8 47.22(17) . . . .
O1 Ni1 N1 C8 -38.36(17) 5_665 . . .
O1 Ni1 N1 C8 141.64(17) . . . .
N1 Ni1 N1 C7 134(6) 5_665 . . .
O3 Ni1 N1 C7 57.8(2) 5_665 . . .
O3 Ni1 N1 C7 -122.2(2) . . . .
O1 Ni1 N1 C7 152.2(2) 5_665 . . .
O1 Ni1 N1 C7 -27.8(2) . . . .
C8 N2 N3 C7 0.6(3) . . . .
C9 N2 N3 C7 -178.1(2) . . . .
Ni1 O1 C1 O2 25.8(3) . . . .
Ni1 O1 C1 C2 -152.11(12) . . . .
O2 C1 C2 C5 -6.1(3) . . . .
O1 C1 C2 C5 171.85(19) . . . .
O2 C1 C2 C3 178.57(18) . . . .
O1 C1 C2 C3 -3.4(3) . . . .
C5 C2 C3 C4 -0.7(3) . . . .
C1 C2 C3 C4 174.61(19) . . . .
C2 C3 C4 C3 -0.9(4) . . . 7_565
C2 C3 C4 C6 -179.2(2) . . . .
C3 C2 C5 C2 2.3(4) . . . 7_565
C1 C2 C5 C2 -173.11(15) . . . 7_565
N2 N3 C7 N1 -0.4(3) . . . .
C8 N1 C7 N3 0.1(3) . . . .
Ni1 N1 C7 N3 171.27(17) . . . .
N3 N2 C8 N1 -0.7(3) . . . .
C9 N2 C8 N1 178.01(19) . . . .
C7 N1 C8 N2 0.4(2) . . . .
Ni1 N1 C8 N2 -171.63(13) . . . .
C8 N2 C9 C11 84.7(3) . . . .
N3 N2 C9 C11 -96.8(3) . . . .
C10 C10 C11 C12 -0.6(2) 7_575 . . .
C10 C10 C11 C9 177.69(13) 7_575 . . .
N2 C9 C11 C12 -87.9(3) . . . .
N2 C9 C11 C10 93.8(2) . . . .
C10 C11 C12 C12 0.6(2) . . . 7_575
C9 C11 C12 C12 -177.69(13) . . . 7_575
